data_2237754
loop_
_publ_author_name
'Kavitha, H. D.'
'Roopashree, K. R.'
'Vepuri, Suresh B.'
'Devarajegowda, H. C.'
'Devaru, Venkatesh B.'

_publ_section_title
;
 (2<i>E</i>)-1-(5-Bromothiophen-2-yl)-3-(4-chlorophenyl)prop-2-en-1-one
;
_journal_coeditor_code BG2505
_journal_issue 6
_journal_name_full 'Acta Crystallographica Section E'
_journal_page_first o859
_journal_paper_doi 10.1107/S1600536813012063
_journal_volume 69
_journal_year 2013
_chemical_formula_iupac 'C13 H8 Br Cl O S'
_chemical_formula_moiety 'C13 H8 Br Cl O S'
_chemical_formula_sum 'C13 H8 Br Cl O S'
_chemical_formula_weight 327.61
_chemical_melting_point 399
_chemical_name_systematic
;
(2<i>E</i>)-1-(5-Bromothiophen-2-yl)-3-(4-chlorophenyl)prop-2-en-1-one
;
_space_group_IT_number 14
_symmetry_cell_setting monoclinic
_symmetry_space_group_name_Hall '-P 2ybc'
_symmetry_space_group_name_H-M 'P 1 21/c 1'
_atom_sites_solution_hydrogens geom
_atom_sites_solution_primary direct
_atom_sites_solution_secondary difmap
_audit_creation_method SHELXL-97
_cell_angle_alpha 90.00
_cell_angle_beta 93.259(3)
_cell_angle_gamma 90.00
_cell_formula_units_Z 4
_cell_length_a 15.235(3)
_cell_length_b 13.959(3)
_cell_length_c 5.9153(11)
_cell_measurement_reflns_used 2202
_cell_measurement_temperature 293(2)
_cell_measurement_theta_max 25.00
_cell_measurement_theta_min 1.98
_cell_volume 1255.9(4)
_computing_cell_refinement 'SAINT (Bruker, 2001)'
_computing_data_collection 'SMART (Bruker, 2001)'
_computing_data_reduction 'SAINT (Bruker, 2001)'
_computing_molecular_graphics 'ORTEP-3 for Windows (Farrugia, 2012)'
_computing_publication_material 'SHELXL97 (Sheldrick, 2008)'
_computing_structure_refinement 'SHELXL97 (Sheldrick, 2008)'
_computing_structure_solution 'SHELXS97 (Sheldrick, 2008)'
_diffrn_ambient_temperature 293(2)
_diffrn_measured_fraction_theta_full 1.000
_diffrn_measured_fraction_theta_max 1.000
_diffrn_measurement_device_type 'Bruker SMART CCD area-detector'
_diffrn_measurement_method '\w and \f scans'
_diffrn_radiation_monochromator graphite
_diffrn_radiation_source 'fine-focus sealed tube'
_diffrn_radiation_type MoK\a
_diffrn_radiation_wavelength 0.71073
_diffrn_reflns_av_R_equivalents 0.0226
_diffrn_reflns_av_sigmaI/netI 0.0206
_diffrn_reflns_limit_h_max 18
_diffrn_reflns_limit_h_min -18
_diffrn_reflns_limit_k_max 16
_diffrn_reflns_limit_k_min 0
_diffrn_reflns_limit_l_max 7
_diffrn_reflns_limit_l_min 0
_diffrn_reflns_number 14247
_diffrn_reflns_theta_full 25.00
_diffrn_reflns_theta_max 25.00
_diffrn_reflns_theta_min 1.98
_diffrn_standards_number 0
_exptl_absorpt_coefficient_mu 3.630
_exptl_absorpt_correction_T_max 1.0000
_exptl_absorpt_correction_T_min 0.7700
_exptl_absorpt_correction_type multi-scan
_exptl_absorpt_process_details '(SADABS; Sheldrick, 2007)'
_exptl_crystal_colour colourless
_exptl_crystal_density_diffrn 1.733
_exptl_crystal_density_method 'not measured'
_exptl_crystal_description plate
_exptl_crystal_F_000 648
_exptl_crystal_size_max 0.24
_exptl_crystal_size_mid 0.20
_exptl_crystal_size_min 0.12
_refine_diff_density_max 0.397
_refine_diff_density_min -0.287
_refine_ls_extinction_method none
_refine_ls_goodness_of_fit_ref 1.051
_refine_ls_hydrogen_treatment constr
_refine_ls_matrix_type full
_refine_ls_number_parameters 154
_refine_ls_number_reflns 2202
_refine_ls_number_restraints 0
_refine_ls_restrained_S_all 1.051
_refine_ls_R_factor_all 0.0385
_refine_ls_R_factor_gt 0.0298
_refine_ls_shift/su_max 0.001
_refine_ls_shift/su_mean 0.000
_refine_ls_structure_factor_coef Fsqd
_refine_ls_weighting_details 'calc w=1/[\s^2^(Fo^2^)+(0.0473P)^2^+0.2986P] where P=(Fo^2^+2Fc^2^)/3'
_refine_ls_weighting_scheme calc
_refine_ls_wR_factor_gt 0.0768
_refine_ls_wR_factor_ref 0.0805
_reflns_number_gt 2204
_reflns_number_total 3032
_reflns_threshold_expression I>2\s(I)
_cod_data_source_file bg2505.cif
_cod_data_source_block I
_cod_original_sg_symbol_H-M 'P 21/c'
_cod_database_code 2237754
_cod_database_fobs_code 2237754

loop_
_symmetry_equiv_pos_as_xyz
'x, y, z'
'-x, y+1/2, -z+1/2'
'-x, -y, -z'
'x, -y-1/2, z-1/2'

loop_
_atom_site_type_symbol
_atom_site_label
_atom_site_fract_x
_atom_site_fract_y
_atom_site_fract_z
_atom_site_U_iso_or_equiv
_atom_site_adp_type
_atom_site_calc_flag
_atom_site_refinement_flags
_atom_site_occupancy
_atom_site_symmetry_multiplicity
Br Br1 0.876810(18) 0.34860(2) 0.10591(6) 0.06662(15) Uani d . 1 1
Cl Cl2 0.03637(5) 0.36156(7) 0.68667(14) 0.0719(3) Uani d . 1 1
S S3 0.67904(4) 0.34879(5) -0.04338(10) 0.04481(18) Uani d . 1 1
O O4 0.48985(13) 0.37196(16) -0.1517(3) 0.0642(6) Uani d . 1 1
C C5 0.13007(16) 0.37433(18) 0.5358(4) 0.0436(6) Uani d . 1 1
C C6 0.12401(15) 0.41523(19) 0.3238(4) 0.0466(6) Uani d . 1 1
H H6 0.0705 0.4381 0.2626 0.056 Uiso calc R 1 1
C C7 0.19854(15) 0.42171(17) 0.2044(4) 0.0421(6) Uani d . 1 1
H H7 0.1943 0.4480 0.0598 0.051 Uiso calc R 1 1
C C8 0.28016(15) 0.39015(16) 0.2928(4) 0.0369(5) Uani d . 1 1
C C9 0.28356(16) 0.35027(16) 0.5098(4) 0.0407(6) Uani d . 1 1
H H9 0.3372 0.3292 0.5743 0.049 Uiso calc R 1 1
C C10 0.20961(17) 0.34157(16) 0.6295(4) 0.0431(6) Uani d . 1 1
H H10 0.2129 0.3138 0.7727 0.052 Uiso calc R 1 1
C C11 0.35582(15) 0.39464(17) 0.1545(4) 0.0399(5) Uani d . 1 1
H H11 0.3445 0.4112 0.0034 0.048 Uiso calc R 1 1
C C12 0.43893(16) 0.37794(19) 0.2184(4) 0.0450(6) Uani d . 1 1
H H12 0.4544 0.3669 0.3706 0.054 Uiso calc R 1 1
C C13 0.50768(17) 0.37658(18) 0.0522(4) 0.0431(6) Uani d . 1 1
C C14 0.59921(15) 0.37793(16) 0.1398(4) 0.0371(5) Uani d . 1 1
C C15 0.63572(16) 0.40178(19) 0.3477(4) 0.0454(6) Uani d . 1 1
H H15 0.6027 0.4194 0.4684 0.055 Uiso calc R 1 1
C C16 0.72770(16) 0.39728(19) 0.3626(4) 0.0464(6) Uani d . 1 1
H H16 0.7625 0.4121 0.4922 0.056 Uiso calc R 1 1
C C17 0.75950(15) 0.36879(17) 0.1654(4) 0.0410(6) Uani d . 1 1

loop_
_atom_site_aniso_label
_atom_site_aniso_U_11
_atom_site_aniso_U_22
_atom_site_aniso_U_33
_atom_site_aniso_U_12
_atom_site_aniso_U_13
_atom_site_aniso_U_23
Br1 0.03415(18) 0.0911(3) 0.0755(2) 0.00978(13) 0.01087(14) 0.00945(16)
Cl2 0.0432(4) 0.1058(7) 0.0687(5) -0.0075(4) 0.0196(3) 0.0045(4)
S3 0.0374(4) 0.0601(4) 0.0373(3) 0.0041(3) 0.0062(3) -0.0034(3)
O4 0.0443(11) 0.1042(17) 0.0438(11) 0.0027(10) -0.0004(8) -0.0067(10)
C5 0.0348(13) 0.0501(14) 0.0466(14) -0.0074(11) 0.0069(11) -0.0050(12)
C6 0.0318(13) 0.0592(17) 0.0483(15) 0.0033(11) -0.0024(10) 0.0017(12)
C7 0.0377(13) 0.0474(14) 0.0407(13) 0.0003(11) -0.0025(10) 0.0034(11)
C8 0.0344(12) 0.0350(12) 0.0411(13) -0.0037(10) 0.0003(10) -0.0021(10)
C9 0.0351(13) 0.0433(14) 0.0431(14) 0.0022(10) -0.0029(11) -0.0003(10)
C10 0.0452(14) 0.0432(14) 0.0408(14) -0.0018(11) 0.0013(11) 0.0006(10)
C11 0.0367(13) 0.0429(13) 0.0400(13) -0.0018(10) 0.0020(10) -0.0024(10)
C12 0.0369(14) 0.0580(15) 0.0402(13) 0.0007(11) 0.0039(11) 0.0015(11)
C13 0.0367(13) 0.0484(14) 0.0441(15) 0.0010(11) 0.0017(11) 0.0003(11)
C14 0.0320(12) 0.0393(13) 0.0406(13) 0.0014(10) 0.0077(10) -0.0008(10)
C15 0.0424(14) 0.0525(16) 0.0420(14) 0.0038(11) 0.0077(11) -0.0078(11)
C16 0.0407(14) 0.0555(16) 0.0430(14) -0.0036(12) 0.0004(11) -0.0066(12)
C17 0.0300(12) 0.0426(13) 0.0507(14) -0.0018(10) 0.0042(10) 0.0034(11)

loop_
_atom_type_symbol
_atom_type_description
_atom_type_scat_dispersion_real
_atom_type_scat_dispersion_imag
_atom_type_scat_source
C C 0.0033 0.0016 'International Tables Vol C Tables 4.2.6.8 and 6.1.1.4'
H H 0.0000 0.0000 'International Tables Vol C Tables 4.2.6.8 and 6.1.1.4'
Br Br -0.2901 2.4595 'International Tables Vol C Tables 4.2.6.8 and 6.1.1.4'
O O 0.0106 0.0060 'International Tables Vol C Tables 4.2.6.8 and 6.1.1.4'
S S 0.1246 0.1234 'International Tables Vol C Tables 4.2.6.8 and 6.1.1.4'
Cl Cl 0.1484 0.1585 'International Tables Vol C Tables 4.2.6.8 and 6.1.1.4'

loop_
_geom_angle_atom_site_label_1
_geom_angle_atom_site_label_2
_geom_angle_atom_site_label_3
_geom_angle
C17 S3 C14 90.57(12)
C6 C5 C10 121.0(2)
C6 C5 Cl2 119.8(2)
C10 C5 Cl2 119.2(2)
C7 C6 C5 118.8(2)
C7 C6 H6 120.6
C5 C6 H6 120.6
C6 C7 C8 122.2(2)
C6 C7 H7 118.9
C8 C7 H7 118.9
C7 C8 C9 117.2(2)
C7 C8 C11 119.7(2)
C9 C8 C11 123.1(2)
C10 C9 C8 121.4(2)
C10 C9 H9 119.3
C8 C9 H9 119.3
C9 C10 C5 119.4(2)
C9 C10 H10 120.3
C5 C10 H10 120.3
C12 C11 C8 127.6(2)
C12 C11 H11 116.2
C8 C11 H11 116.2
C11 C12 C13 121.1(2)
C11 C12 H12 119.5
C13 C12 H12 119.5
O4 C13 C14 120.3(2)
O4 C13 C12 122.1(2)
C14 C13 C12 117.6(2)
C15 C14 C13 131.0(2)
C15 C14 S3 111.04(18)
C13 C14 S3 117.92(18)
C14 C15 C16 113.7(2)
C14 C15 H15 123.2
C16 C15 H15 123.2
C17 C16 C15 111.5(2)
C17 C16 H16 124.3
C15 C16 H16 124.3
C16 C17 S3 113.23(19)
C16 C17 Br1 127.2(2)
S3 C17 Br1 119.61(14)

loop_
_geom_bond_atom_site_label_1
_geom_bond_atom_site_label_2
_geom_bond_distance
Br1 C17 1.863(2)
Cl2 C5 1.735(3)
S3 C17 1.713(3)
S3 C14 1.723(2)
O4 C13 1.223(3)
C5 C6 1.376(4)
C5 C10 1.381(4)
C6 C7 1.374(3)
C6 H6 0.9300
C7 C8 1.393(3)
C7 H7 0.9300
C8 C9 1.397(3)
C8 C11 1.452(3)
C9 C10 1.370(3)
C9 H9 0.9300
C10 H10 0.9300
C11 C12 1.321(3)
C11 H11 0.9300
C12 C13 1.477(3)
C12 H12 0.9300
C13 C14 1.460(3)
C14 C15 1.362(3)
C15 C16 1.400(3)
C15 H15 0.9300
C16 C17 1.348(3)
C16 H16 0.9300

loop_
_geom_hbond_atom_site_label_D
_geom_hbond_atom_site_label_H
_geom_hbond_atom_site_label_A
_geom_hbond_site_symmetry_A
_geom_hbond_distance_DH
_geom_hbond_distance_HA
_geom_hbond_distance_DA
_geom_hbond_angle_DHA
_geom_hbond_publ_flag
C10 H10 Cg2 4_555 0.93 2.87 3.557(3) 132 yes
C16 H16 Cg2 3_657 0.93 2.96 3.480(3) 117 yes

loop_
_geom_torsion_atom_site_label_1
_geom_torsion_atom_site_label_2
_geom_torsion_atom_site_label_3
_geom_torsion_atom_site_label_4
_geom_torsion
C10 C5 C6 C7 1.0(4)
Cl2 C5 C6 C7 -177.9(2)
C5 C6 C7 C8 -1.4(4)
C6 C7 C8 C9 0.6(4)
C6 C7 C8 C11 177.1(2)
C7 C8 C9 C10 0.7(3)
C11 C8 C9 C10 -175.7(2)
C8 C9 C10 C5 -1.1(4)
C6 C5 C10 C9 0.2(4)
Cl2 C5 C10 C9 179.09(18)
C7 C8 C11 C12 171.9(3)
C9 C8 C11 C12 -11.8(4)
C8 C11 C12 C13 174.2(2)
C11 C12 C13 O4 -14.5(4)
C11 C12 C13 C14 167.3(2)
O4 C13 C14 C15 164.8(3)
C12 C13 C14 C15 -17.0(4)
O4 C13 C14 S3 -12.8(3)
C12 C13 C14 S3 165.31(18)
C17 S3 C14 C15 0.3(2)
C17 S3 C14 C13 178.47(19)
C13 C14 C15 C16 -177.6(2)
S3 C14 C15 C16 0.2(3)
C14 C15 C16 C17 -0.8(3)
C15 C16 C17 S3 1.0(3)
C15 C16 C17 Br1 -177.94(19)
C14 S3 C17 C16 -0.8(2)
C14 S3 C17 Br1 178.26(15)
